data_4346989
loop_
_publ_author_name
'Mandal, Abhishek'
'Hoque, Md Asmaul'
'Grupp, Anita'
'Paretzki, Alexa'
'Kaim, Wolfgang'
'Lahiri, Goutam Kumar'

_publ_section_title
;
 Analysis of Redox Series of Unsymmetrical
 1,4-Diamido-9,10-anthraquinone-Bridged Diruthenium Compounds.
;
_journal_issue 5
_journal_name_full 'Inorganic chemistry'
_journal_page_first 2146
_journal_page_last 2156
_journal_paper_doi 10.1021/acs.inorgchem.5b02541
_journal_volume 55
_journal_year 2016
_chemical_formula_sum 'C43 H35 Cl N8 O6 Ru'
_chemical_formula_weight 896.31
_space_group_IT_number 2
_space_group_name_Hall '-P 1'
_space_group_name_H-M_alt 'P -1'
_symmetry_cell_setting triclinic
_symmetry_space_group_name_H-M 'P -1'
_atom_sites_solution_hydrogens geom
_atom_sites_solution_primary direct
_atom_sites_solution_secondary difmap
_audit_creation_method SHELXL-97
_cell_angle_alpha 88.975(6)
_cell_angle_beta 77.047(6)
_cell_angle_gamma 85.141(6)
_cell_formula_units_Z 2
_cell_length_a 11.895(3)
_cell_length_b 13.313(3)
_cell_length_c 14.620(3)
_cell_measurement_temperature 100(2)
_cell_volume 2248.2(9)
_computing_structure_refinement 'SHELXL-97 (Sheldrick, 2008)'
_computing_structure_solution 'SHELXS-97 (Sheldrick, 2008)'
_diffrn_ambient_temperature 100(2)
_diffrn_detector_area_resol_mean 7.111
_diffrn_measured_fraction_theta_full 0.997
_diffrn_measured_fraction_theta_max 0.997
_diffrn_measurement_device_type 'Rigaku Saturn724'
_diffrn_measurement_method \w
_diffrn_radiation_monochromator graphite
_diffrn_radiation_source 'fine-focus sealed tube'
_diffrn_radiation_type MoK\a
_diffrn_radiation_wavelength 0.71070
_diffrn_reflns_av_R_equivalents 0.0464
_diffrn_reflns_av_sigmaI/netI 0.0339
_diffrn_reflns_limit_h_max 14
_diffrn_reflns_limit_h_min -14
_diffrn_reflns_limit_k_max 15
_diffrn_reflns_limit_k_min -15
_diffrn_reflns_limit_l_max 17
_diffrn_reflns_limit_l_min -17
_diffrn_reflns_number 34719
_diffrn_reflns_theta_full 25.00
_diffrn_reflns_theta_max 25.00
_diffrn_reflns_theta_min 3.01
_exptl_absorpt_coefficient_mu 0.461
_exptl_absorpt_correction_T_max 0.9382
_exptl_absorpt_correction_T_min 0.8334
_exptl_absorpt_correction_type numerical
_exptl_absorpt_process_details 'NUMABS (Rigaku, 1999)'
_exptl_crystal_colour violet
_exptl_crystal_density_diffrn 1.324
_exptl_crystal_density_method 'not measured'
_exptl_crystal_description block
_exptl_crystal_F_000 916
_exptl_crystal_size_max 0.41
_exptl_crystal_size_mid 0.26
_exptl_crystal_size_min 0.14
_refine_diff_density_max 1.769
_refine_diff_density_min -0.965
_refine_diff_density_rms 0.090
_refine_ls_extinction_method none
_refine_ls_goodness_of_fit_ref 1.100
_refine_ls_hydrogen_treatment mixed
_refine_ls_matrix_type full
_refine_ls_number_parameters 533
_refine_ls_number_reflns 7906
_refine_ls_number_restraints 0
_refine_ls_restrained_S_all 1.100
_refine_ls_R_factor_all 0.0458
_refine_ls_R_factor_gt 0.0429
_refine_ls_shift/su_max 0.001
_refine_ls_shift/su_mean 0.000
_refine_ls_structure_factor_coef Fsqd
_refine_ls_weighting_details 'calc w=1/[\s^2^(Fo^2^)+(0.0522P)^2^+3.9046P] where P=(Fo^2^+2Fc^2^)/3'
_refine_ls_weighting_scheme calc
_refine_ls_wR_factor_gt 0.1103
_refine_ls_wR_factor_ref 0.1122
_reflns_number_gt 7403
_reflns_number_total 7906
_reflns_threshold_expression >2sigma(I)
_cod_data_source_file ic5b02541_si_003.cif
_cod_data_source_block 2ClO4
_cod_database_code 4346989

loop_
_symmetry_equiv_pos_as_xyz
'x, y, z'
'-x, -y, -z'

loop_
_atom_site_label
_atom_site_type_symbol
_atom_site_fract_x
_atom_site_fract_y
_atom_site_fract_z
_atom_site_U_iso_or_equiv
_atom_site_adp_type
_atom_site_occupancy
_atom_site_symmetry_multiplicity
_atom_site_calc_flag
_atom_site_refinement_flags
Ru1 Ru 0.87144(2) 0.322781(18) 0.247286(16) 0.01590(9) Uani 1 1 d .
Cl2 Cl 0.83680(7) -0.07460(6) 0.31403(6) 0.02791(19) Uani 1 1 d .
O1 O 0.74470(17) 0.43282(16) 0.29260(14) 0.0185(4) Uani 1 1 d .
O2 O 0.28678(18) 0.44592(17) 0.46029(16) 0.0241(5) Uani 1 1 d .
O6 O 0.7711(3) -0.0656(2) 0.40914(19) 0.0518(8) Uani 1 1 d .
O5 O 0.7998(3) -0.1585(2) 0.2705(2) 0.0520(8) Uani 1 1 d .
O3 O 0.8206(2) 0.01527(19) 0.26280(17) 0.0371(6) Uani 1 1 d .
O4 O 0.9576(3) -0.0972(2) 0.3127(3) 0.0584(9) Uani 1 1 d .
N6 N 0.9427(2) 0.32946(18) 0.36084(17) 0.0163(5) Uani 1 1 d .
N8 N 0.8865(2) 0.4638(2) 0.09680(18) 0.0232(6) Uani 1 1 d .
N4 N 0.7995(2) 0.3116(2) 0.13410(18) 0.0205(6) Uani 1 1 d .
N7 N 1.0483(2) 0.18342(19) 0.28987(17) 0.0181(5) Uani 1 1 d .
N3 N 0.9380(2) 0.4340(2) 0.16342(17) 0.0205(6) Uani 1 1 d .
N2 N 0.3062(2) 0.2595(2) 0.50855(19) 0.0235(6) Uani 1 1 d .
H2A H 0.2593 0.3142 0.5082 0.028 Uiso 1 1 calc R
H2B H 0.2792 0.2041 0.5355 0.028 Uiso 1 1 calc R
N1 N 0.7665(2) 0.22816(19) 0.32650(17) 0.0183(5) Uani 1 1 d .
H1 H 0.7975 0.1663 0.3306 0.022 Uiso 1 1 calc R
N5 N 1.0000(2) 0.21459(19) 0.22179(17) 0.0175(5) Uani 1 1 d .
C15 C 0.9142(3) 0.3952(2) 0.4331(2) 0.0203(6) Uani 1 1 d .
H15 H 0.8667 0.4551 0.4277 0.024 Uiso 1 1 calc R
C13 C 0.6387(2) 0.4279(2) 0.33758(19) 0.0154(6) Uani 1 1 d .
C28 C 0.6961(3) 0.3334(3) -0.0169(2) 0.0334(9) Uani 1 1 d .
H28 H 0.6601 0.3402 -0.0688 0.040 Uiso 1 1 calc R
C16 C 0.9522(3) 0.3776(3) 0.5143(2) 0.0243(7) Uani 1 1 d .
H16 H 0.9312 0.4251 0.5642 0.029 Uiso 1 1 calc R
C11 C 0.6189(3) 0.6130(2) 0.3099(2) 0.0192(6) Uani 1 1 d .
H11 H 0.6994 0.6104 0.2825 0.023 Uiso 1 1 calc R
C42 C 0.4203(3) 0.3554(3) 0.1807(3) 0.0325(8) Uani 1 1 d .
H42 H 0.4511 0.4002 0.2168 0.039 Uiso 1 1 calc R
C30 C 0.8141(3) 0.3943(3) 0.0785(2) 0.0237(7) Uani 1 1 d .
C41 C 0.3805(3) 0.2650(3) 0.2196(3) 0.0359(9) Uani 1 1 d .
H41 H 0.3832 0.2483 0.2826 0.043 Uiso 1 1 calc R
C39 C 0.3345(3) 0.2241(3) 0.0745(2) 0.0302(8) Uani 1 1 d .
H39 H 0.3060 0.1780 0.0381 0.036 Uiso 1 1 calc R
C7 C 0.4492(3) 0.5297(2) 0.3869(2) 0.0167(6) Uani 1 1 d .
C10 C 0.5520(3) 0.7038(2) 0.3147(2) 0.0209(7) Uani 1 1 d .
H10 H 0.5869 0.7633 0.2908 0.025 Uiso 1 1 calc R
C5 C 0.4671(3) 0.3465(2) 0.4239(2) 0.0168(6) Uani 1 1 d .
C14 C 0.5894(2) 0.3407(2) 0.37679(19) 0.0147(6) Uani 1 1 d .
C40 C 0.3374(3) 0.2004(3) 0.1665(3) 0.0346(8) Uani 1 1 d .
H40 H 0.3096 0.1391 0.1929 0.041 Uiso 1 1 calc R
C29 C 0.7620(3) 0.4072(3) 0.0014(2) 0.0303(8) Uani 1 1 d .
H29 H 0.7720 0.4655 -0.0371 0.036 Uiso 1 1 calc R
C35 C 1.0551(3) 0.6717(3) 0.2118(2) 0.0291(8) Uani 1 1 d .
H35 H 1.0364 0.7424 0.2103 0.035 Uiso 1 1 calc R
C17 C 1.0216(3) 0.2898(3) 0.5234(2) 0.0253(7) Uani 1 1 d .
H17 H 1.0466 0.2761 0.5801 0.030 Uiso 1 1 calc R
C4 C 0.4186(3) 0.2605(2) 0.4681(2) 0.0186(6) Uani 1 1 d .
C8 C 0.3827(3) 0.6222(2) 0.3902(2) 0.0202(6) Uani 1 1 d .
H8 H 0.3020 0.6256 0.4172 0.024 Uiso 1 1 calc R
C1 C 0.6575(2) 0.2454(2) 0.37343(19) 0.0155(6) Uani 1 1 d .
C12 C 0.5683(3) 0.5249(2) 0.34531(19) 0.0158(6) Uani 1 1 d .
C43 C 0.4146(3) 0.3797(3) 0.0889(2) 0.0307(8) Uani 1 1 d .
H43 H 0.4399 0.4421 0.0632 0.037 Uiso 1 1 calc R
C18 C 1.0538(3) 0.2229(3) 0.4491(2) 0.0240(7) Uani 1 1 d .
H18 H 1.1020 0.1631 0.4532 0.029 Uiso 1 1 calc R
C6 C 0.3941(3) 0.4389(2) 0.4263(2) 0.0179(6) Uani 1 1 d .
C27 C 0.6819(3) 0.2497(3) 0.0394(2) 0.0328(8) Uani 1 1 d .
H27 H 0.6357 0.1989 0.0271 0.039 Uiso 1 1 calc R
C31 C 1.0124(3) 0.5029(2) 0.1868(2) 0.0222(7) Uani 1 1 d .
C25 C 1.0838(3) 0.0574(2) 0.1394(2) 0.0218(7) Uani 1 1 d .
H25 H 1.0804 0.0241 0.1979 0.026 Uiso 1 1 calc R
C23 C 1.1343(3) 0.0549(3) -0.0301(2) 0.0277(8) Uani 1 1 d .
H23 H 1.1655 0.0190 -0.0870 0.033 Uiso 1 1 calc R
C33 C 1.1793(3) 0.5312(3) 0.2461(2) 0.0250(7) Uani 1 1 d .
H33 H 1.2463 0.5059 0.2671 0.030 Uiso 1 1 calc R
C24 C 1.1285(3) 0.0064(3) 0.0556(2) 0.0266(7) Uani 1 1 d .
H24 H 1.1556 -0.0627 0.0567 0.032 Uiso 1 1 calc R
C19 C 1.0136(2) 0.2455(2) 0.3683(2) 0.0175(6) Uani 1 1 d .
C21 C 1.0491(3) 0.2077(3) 0.0504(2) 0.0231(7) Uani 1 1 d .
H21 H 1.0214 0.2767 0.0488 0.028 Uiso 1 1 calc R
C20 C 1.0442(2) 0.1580(2) 0.1360(2) 0.0185(6) Uani 1 1 d .
C3 C 0.4917(3) 0.1693(2) 0.4703(2) 0.0195(6) Uani 1 1 d .
H3 H 0.4602 0.1130 0.5045 0.023 Uiso 1 1 calc R
C36 C 0.9857(3) 0.6068(3) 0.1826(2) 0.0259(7) Uani 1 1 d .
H36 H 0.9202 0.6326 0.1599 0.031 Uiso 1 1 calc R
C32 C 1.1098(3) 0.4648(3) 0.2186(2) 0.0217(7) Uani 1 1 d .
H32 H 1.1281 0.3941 0.2214 0.026 Uiso 1 1 calc R
C22 C 1.0951(3) 0.1545(3) -0.0327(2) 0.0264(7) Uani 1 1 d .
H22 H 1.0994 0.1875 -0.0914 0.032 Uiso 1 1 calc R
C9 C 0.4334(3) 0.7083(2) 0.3546(2) 0.0216(7) Uani 1 1 d .
H9 H 0.3877 0.7706 0.3573 0.026 Uiso 1 1 calc R
C2 C 0.6035(3) 0.1619(2) 0.4252(2) 0.0186(6) Uani 1 1 d .
H2 H 0.6487 0.0999 0.4272 0.022 Uiso 1 1 calc R
C34 C 1.1522(3) 0.6342(3) 0.2433(2) 0.0285(8) Uani 1 1 d .
H34 H 1.2000 0.6792 0.2630 0.034 Uiso 1 1 calc R
C38 C 0.3725(3) 0.3144(3) 0.0341(2) 0.0302(8) Uani 1 1 d .
C37 C 0.3705(4) 0.3392(4) -0.0666(3) 0.0510(11) Uani 1 1 d .
H37A H 0.4114 0.2837 -0.1072 0.077 Uiso 1 1 calc R
H37B H 0.4086 0.4012 -0.0848 0.077 Uiso 1 1 calc R
H37C H 0.2901 0.3487 -0.0732 0.077 Uiso 1 1 calc R
C26 C 0.7359(3) 0.2399(3) 0.1150(2) 0.0246(7) Uani 1 1 d .
H26 H 0.7273 0.1815 0.1533 0.030 Uiso 1 1 calc R

loop_
_atom_site_aniso_label
_atom_site_aniso_U_11
_atom_site_aniso_U_22
_atom_site_aniso_U_33
_atom_site_aniso_U_23
_atom_site_aniso_U_13
_atom_site_aniso_U_12
Ru1 0.01567(14) 0.01652(14) 0.01296(13) 0.00172(9) 0.00035(9) 0.00329(9)
Cl2 0.0331(4) 0.0254(4) 0.0213(4) 0.0024(3) 0.0022(3) -0.0034(3)
O1 0.0157(10) 0.0176(11) 0.0191(11) 0.0024(9) 0.0013(8) 0.0019(8)
O2 0.0155(11) 0.0243(12) 0.0303(12) 0.0000(10) -0.0015(9) 0.0018(9)
O6 0.081(2) 0.0304(15) 0.0284(14) 0.0045(12) 0.0155(14) 0.0069(15)
O5 0.070(2) 0.0334(16) 0.0498(18) -0.0101(13) -0.0023(16) -0.0125(15)
O3 0.0538(17) 0.0239(13) 0.0272(13) 0.0036(10) 0.0018(12) 0.0027(12)
O4 0.0466(18) 0.0502(19) 0.073(2) 0.0142(17) -0.0074(16) 0.0069(15)
N6 0.0155(12) 0.0153(13) 0.0155(12) 0.0012(10) 0.0014(10) -0.0005(10)
N8 0.0215(14) 0.0303(15) 0.0165(13) 0.0057(11) -0.0037(11) 0.0027(12)
N4 0.0166(13) 0.0261(15) 0.0155(13) -0.0021(11) 0.0011(10) 0.0052(11)
N7 0.0193(13) 0.0177(13) 0.0161(12) -0.0015(10) -0.0028(10) 0.0016(10)
N3 0.0158(12) 0.0268(15) 0.0160(13) 0.0019(11) 0.0009(10) 0.0032(11)
N2 0.0178(13) 0.0231(14) 0.0276(15) 0.0033(12) -0.0014(11) -0.0018(11)
N1 0.0218(13) 0.0145(13) 0.0168(12) -0.0005(10) -0.0026(10) 0.0041(10)
N5 0.0162(12) 0.0189(13) 0.0150(12) 0.0012(10) 0.0009(10) 0.0004(10)
C15 0.0175(15) 0.0192(16) 0.0218(16) -0.0013(12) 0.0013(12) -0.0022(12)
C13 0.0165(14) 0.0198(15) 0.0102(13) -0.0013(11) -0.0048(11) 0.0027(12)
C28 0.0255(18) 0.056(2) 0.0183(17) -0.0008(16) -0.0061(14) 0.0018(17)
C16 0.0215(16) 0.0292(18) 0.0204(16) -0.0068(13) 0.0010(13) -0.0053(14)
C11 0.0215(15) 0.0209(16) 0.0143(14) 0.0011(12) -0.0039(12) 0.0034(13)
C42 0.0314(19) 0.038(2) 0.0308(19) -0.0095(16) -0.0131(15) -0.0031(16)
C30 0.0168(15) 0.0334(19) 0.0184(16) 0.0011(14) -0.0008(12) 0.0023(13)
C41 0.043(2) 0.044(2) 0.0235(18) 0.0026(16) -0.0151(16) -0.0006(18)
C39 0.0293(18) 0.035(2) 0.0284(18) -0.0069(15) -0.0122(15) 0.0008(15)
C7 0.0182(15) 0.0198(16) 0.0131(14) -0.0028(12) -0.0070(12) 0.0029(12)
C10 0.0284(17) 0.0171(16) 0.0171(15) 0.0015(12) -0.0067(13) 0.0017(13)
C5 0.0182(15) 0.0195(16) 0.0130(14) -0.0013(12) -0.0046(12) -0.0001(12)
C14 0.0174(14) 0.0165(15) 0.0103(13) -0.0001(11) -0.0045(11) 0.0014(12)
C40 0.039(2) 0.034(2) 0.033(2) 0.0072(16) -0.0121(17) -0.0036(16)
C29 0.0224(17) 0.046(2) 0.0198(16) 0.0052(15) -0.0022(13) 0.0027(15)
C35 0.0351(19) 0.0209(17) 0.0280(18) -0.0003(14) -0.0013(15) 0.0010(14)
C17 0.0234(16) 0.037(2) 0.0160(15) -0.0022(14) -0.0043(13) -0.0044(14)
C4 0.0193(15) 0.0233(16) 0.0143(14) -0.0023(12) -0.0061(12) -0.0019(12)
C8 0.0172(15) 0.0250(17) 0.0184(15) -0.0026(13) -0.0061(12) 0.0051(13)
C1 0.0167(14) 0.0191(15) 0.0111(13) -0.0022(11) -0.0043(11) 0.0006(12)
C12 0.0210(15) 0.0151(15) 0.0110(13) -0.0015(11) -0.0044(11) 0.0027(12)
C43 0.0281(18) 0.033(2) 0.0297(19) 0.0000(15) -0.0035(15) -0.0020(15)
C18 0.0203(16) 0.0277(18) 0.0219(16) 0.0008(13) -0.0024(13) 0.0028(13)
C6 0.0178(15) 0.0242(16) 0.0125(14) -0.0038(12) -0.0062(12) 0.0016(12)
C27 0.0257(18) 0.046(2) 0.0271(18) -0.0085(16) -0.0058(15) -0.0005(16)
C31 0.0220(16) 0.0260(17) 0.0153(15) 0.0008(13) 0.0019(12) 0.0004(13)
C25 0.0184(15) 0.0250(17) 0.0212(16) -0.0016(13) -0.0031(12) 0.0003(13)
C23 0.0218(16) 0.039(2) 0.0207(16) -0.0114(15) -0.0026(13) 0.0019(15)
C33 0.0252(17) 0.0329(19) 0.0166(15) -0.0014(13) -0.0045(13) -0.0009(14)
C24 0.0245(17) 0.0239(17) 0.0307(18) -0.0094(14) -0.0052(14) 0.0025(14)
C19 0.0157(14) 0.0197(16) 0.0155(14) 0.0003(12) -0.0002(11) -0.0002(12)
C21 0.0177(15) 0.0287(18) 0.0207(16) 0.0001(13) -0.0013(12) 0.0026(13)
C20 0.0132(14) 0.0249(17) 0.0159(15) -0.0041(12) -0.0010(11) 0.0017(12)
C3 0.0234(16) 0.0194(16) 0.0157(15) 0.0007(12) -0.0039(12) -0.0038(13)
C36 0.0260(17) 0.0246(18) 0.0243(17) 0.0009(14) -0.0014(14) 0.0032(14)
C32 0.0235(16) 0.0239(17) 0.0165(15) 0.0016(13) -0.0020(13) -0.0021(13)
C22 0.0246(17) 0.039(2) 0.0151(15) -0.0027(14) -0.0036(13) 0.0009(15)
C9 0.0256(16) 0.0173(16) 0.0229(16) -0.0012(13) -0.0107(13) 0.0074(13)
C2 0.0230(16) 0.0147(15) 0.0178(15) 0.0004(12) -0.0050(12) 0.0011(12)
C34 0.0362(19) 0.0297(19) 0.0197(16) -0.0033(14) -0.0041(14) -0.0070(15)
C38 0.0302(18) 0.038(2) 0.0213(17) -0.0018(15) -0.0059(14) 0.0064(16)
C37 0.072(3) 0.054(3) 0.027(2) 0.0002(19) -0.016(2) 0.005(2)
C26 0.0227(16) 0.0281(18) 0.0232(16) -0.0081(14) -0.0050(13) -0.0014(14)

loop_
_atom_type_symbol
_atom_type_description
_atom_type_scat_dispersion_real
_atom_type_scat_dispersion_imag
_atom_type_scat_source
C C 0.0033 0.0016 'International Tables Vol C Tables 4.2.6.8 and 6.1.1.4'
H H 0.0000 0.0000 'International Tables Vol C Tables 4.2.6.8 and 6.1.1.4'
Cl Cl 0.1484 0.1585 'International Tables Vol C Tables 4.2.6.8 and 6.1.1.4'
N N 0.0061 0.0033 'International Tables Vol C Tables 4.2.6.8 and 6.1.1.4'
O O 0.0106 0.0060 'International Tables Vol C Tables 4.2.6.8 and 6.1.1.4'
Ru Ru -1.2594 0.8363 'International Tables Vol C Tables 4.2.6.8 and 6.1.1.4'

loop_
_geom_angle_atom_site_label_1
_geom_angle_atom_site_label_2
_geom_angle_atom_site_label_3
_geom_angle
N5 Ru1 N3 102.10(10)
N5 Ru1 N1 90.82(10)
N3 Ru1 N1 165.48(10)
N5 Ru1 O1 171.54(9)
N3 Ru1 O1 81.61(9)
N1 Ru1 O1 86.50(9)
N5 Ru1 N6 76.93(10)
N3 Ru1 N6 104.44(10)
N1 Ru1 N6 84.78(10)
O1 Ru1 N6 94.82(9)
N5 Ru1 N4 102.05(10)
N3 Ru1 N4 77.06(11)
N1 Ru1 N4 93.91(10)
O1 Ru1 N4 86.15(9)
N6 Ru1 N4 178.31(10)
O3 Cl2 O6 110.94(16)
O3 Cl2 O4 110.24(18)
O6 Cl2 O4 110.1(2)
O3 Cl2 O5 109.93(18)
O6 Cl2 O5 108.55(19)
O4 Cl2 O5 107.0(2)
C13 O1 Ru1 130.72(19)
C15 N6 C19 118.7(3)
C15 N6 Ru1 128.5(2)
C19 N6 Ru1 111.74(19)
N3 N8 C30 112.2(3)
C26 N4 C30 119.9(3)
C26 N4 Ru1 128.4(2)
C30 N4 Ru1 111.5(2)
N5 N7 C19 112.0(2)
N8 N3 C31 115.0(3)
N8 N3 Ru1 117.5(2)
C31 N3 Ru1 124.6(2)
C4 N2 H2A 120.0
C4 N2 H2B 120.0
H2A N2 H2B 120.0
C1 N1 Ru1 129.5(2)
C1 N1 H1 115.3
Ru1 N1 H1 115.3
N7 N5 C20 113.1(2)
N7 N5 Ru1 118.97(19)
C20 N5 Ru1 127.78(19)
N6 C15 C16 121.5(3)
N6 C15 H15 119.2
C16 C15 H15 119.2
O1 C13 C14 125.8(3)
O1 C13 C12 114.0(3)
C14 C13 C12 120.2(3)
C27 C28 C29 120.3(3)
C27 C28 H28 119.9
C29 C28 H28 119.9
C15 C16 C17 119.8(3)
C15 C16 H16 120.1
C17 C16 H16 120.1
C10 C11 C12 120.3(3)
C10 C11 H11 119.9
C12 C11 H11 119.9
C43 C42 C41 119.7(3)
C43 C42 H42 120.2
C41 C42 H42 120.2
N4 C30 N8 118.3(3)
N4 C30 C29 121.2(3)
N8 C30 C29 120.4(3)
C40 C41 C42 119.6(3)
C40 C41 H41 120.2
C42 C41 H41 120.2
C40 C39 C38 121.3(3)
C40 C39 H39 119.4
C38 C39 H39 119.4
C8 C7 C12 119.4(3)
C8 C7 C6 119.9(3)
C12 C7 C6 120.7(3)
C11 C10 C9 120.2(3)
C11 C10 H10 119.9
C9 C10 H10 119.9
C4 C5 C6 118.8(3)
C4 C5 C14 119.8(3)
C6 C5 C14 121.3(3)
C13 C14 C1 121.4(3)
C13 C14 C5 119.5(3)
C1 C14 C5 119.1(3)
C41 C40 C39 120.3(4)
C41 C40 H40 119.9
C39 C40 H40 119.9
C28 C29 C30 118.2(3)
C28 C29 H29 120.9
C30 C29 H29 120.9
C36 C35 C34 120.3(3)
C36 C35 H35 119.8
C34 C35 H35 119.8
C18 C17 C16 119.3(3)
C18 C17 H17 120.4
C16 C17 H17 120.4
N2 C4 C5 122.8(3)
N2 C4 C3 117.9(3)
C5 C4 C3 119.3(3)
C9 C8 C7 120.5(3)
C9 C8 H8 119.7
C7 C8 H8 119.7
N1 C1 C14 125.0(3)
N1 C1 C2 117.1(3)
C14 C1 C2 117.8(3)
C11 C12 C7 119.5(3)
C11 C12 C13 120.2(3)
C7 C12 C13 120.3(3)
C38 C43 C42 121.1(4)
C38 C43 H43 119.4
C42 C43 H43 119.4
C17 C18 C19 118.1(3)
C17 C18 H18 120.9
C19 C18 H18 120.9
O2 C6 C5 123.6(3)
O2 C6 C7 118.7(3)
C5 C6 C7 117.7(3)
C28 C27 C26 119.4(3)
C28 C27 H27 120.3
C26 C27 H27 120.3
C36 C31 C32 120.4(3)
C36 C31 N3 120.8(3)
C32 C31 N3 118.8(3)
C20 C25 C24 118.5(3)
C20 C25 H25 120.7
C24 C25 H25 120.7
C22 C23 C24 120.0(3)
C22 C23 H23 120.0
C24 C23 H23 120.0
C32 C33 C34 120.6(3)
C32 C33 H33 119.7
C34 C33 H33 119.7
C25 C24 C23 121.0(3)
C25 C24 H24 119.5
C23 C24 H24 119.5
N6 C19 N7 117.2(3)
N6 C19 C18 122.4(3)
N7 C19 C18 120.4(3)
C22 C21 C20 118.9(3)
C22 C21 H21 120.5
C20 C21 H21 120.5
C25 C20 C21 121.2(3)
C25 C20 N5 120.2(3)
C21 C20 N5 118.6(3)
C2 C3 C4 121.5(3)
C2 C3 H3 119.3
C4 C3 H3 119.3
C35 C36 C31 119.5(3)
C35 C36 H36 120.3
C31 C36 H36 120.3
C33 C32 C31 119.2(3)
C33 C32 H32 120.4
C31 C32 H32 120.4
C23 C22 C21 120.4(3)
C23 C22 H22 119.8
C21 C22 H22 119.8
C8 C9 C10 120.1(3)
C8 C9 H9 120.0
C10 C9 H9 120.0
C3 C2 C1 122.1(3)
C3 C2 H2 119.0
C1 C2 H2 119.0
C33 C34 C35 120.0(3)
C33 C34 H34 120.0
C35 C34 H34 120.0
C43 C38 C39 118.0(3)
C43 C38 C37 121.0(4)
C39 C38 C37 121.0(4)
C38 C37 H37A 109.5
C38 C37 H37B 109.5
H37A C37 H37B 109.5
C38 C37 H37C 109.5
H37A C37 H37C 109.5
H37B C37 H37C 109.5
N4 C26 C27 120.9(3)
N4 C26 H26 119.5
C27 C26 H26 119.5

loop_
_geom_bond_atom_site_label_1
_geom_bond_atom_site_label_2
_geom_bond_distance
Ru1 N5 1.986(2)
Ru1 N3 2.005(3)
Ru1 N1 2.013(3)
Ru1 O1 2.018(2)
Ru1 N6 2.033(3)
Ru1 N4 2.039(3)
Cl2 O3 1.422(3)
Cl2 O6 1.436(3)
Cl2 O4 1.439(3)
Cl2 O5 1.442(3)
O1 C13 1.291(4)
O2 C6 1.258(4)
N6 C15 1.349(4)
N6 C19 1.360(4)
N8 N3 1.302(4)
N8 C30 1.384(4)
N4 C26 1.338(4)
N4 C30 1.356(4)
N7 N5 1.302(4)
N7 C19 1.390(4)
N3 C31 1.423(4)
N2 C4 1.335(4)
N2 H2A 0.8800
N2 H2B 0.8800
N1 C1 1.327(4)
N1 H1 0.8800
N5 C20 1.444(4)
C15 C16 1.371(5)
C15 H15 0.9500
C13 C14 1.401(4)
C13 C12 1.470(4)
C28 C27 1.373(5)
C28 C29 1.374(5)
C28 H28 0.9500
C16 C17 1.396(5)
C16 H16 0.9500
C11 C10 1.384(4)
C11 C12 1.401(4)
C11 H11 0.9500
C42 C43 1.390(5)
C42 C41 1.396(5)
C42 H42 0.9500
C30 C29 1.405(5)
C41 C40 1.372(5)
C41 H41 0.9500
C39 C40 1.383(5)
C39 C38 1.395(5)
C39 H39 0.9500
C7 C8 1.401(4)
C7 C12 1.407(4)
C7 C6 1.470(4)
C10 C9 1.397(5)
C10 H10 0.9500
C5 C4 1.407(4)
C5 C6 1.441(4)
C5 C14 1.459(4)
C14 C1 1.441(4)
C40 H40 0.9500
C29 H29 0.9500
C35 C36 1.379(5)
C35 C34 1.389(5)
C35 H35 0.9500
C17 C18 1.382(5)
C17 H17 0.9500
C4 C3 1.437(4)
C8 C9 1.380(5)
C8 H8 0.9500
C1 C2 1.447(4)
C43 C38 1.387(5)
C43 H43 0.9500
C18 C19 1.390(4)
C18 H18 0.9500
C27 C26 1.395(5)
C27 H27 0.9500
C31 C36 1.396(5)
C31 C32 1.397(5)
C25 C20 1.386(4)
C25 C24 1.387(5)
C25 H25 0.9500
C23 C22 1.371(5)
C23 C24 1.389(5)
C23 H23 0.9500
C33 C32 1.383(5)
C33 C34 1.384(5)
C33 H33 0.9500
C24 H24 0.9500
C21 C22 1.394(5)
C21 C20 1.398(4)
C21 H21 0.9500
C3 C2 1.342(4)
C3 H3 0.9500
C36 H36 0.9500
C32 H32 0.9500
C22 H22 0.9500
C9 H9 0.9500
C2 H2 0.9500
C34 H34 0.9500
C38 C37 1.508(5)
C37 H37A 0.9800
C37 H37B 0.9800
C37 H37C 0.9800
C26 H26 0.9500

loop_
_geom_hbond_atom_site_label_D
_geom_hbond_atom_site_label_H
_geom_hbond_atom_site_label_A
_geom_hbond_distance_DH
_geom_hbond_distance_HA
_geom_hbond_distance_DA
_geom_hbond_angle_DHA
_geom_hbond_site_symmetry_A
N2 H2B O6 0.88 2.08 2.958(4) 174.5 2_656

loop_
_geom_torsion_atom_site_label_1
_geom_torsion_atom_site_label_2
_geom_torsion_atom_site_label_3
_geom_torsion_atom_site_label_4
_geom_torsion
N5 Ru1 O1 C13 -83.0(7)
N3 Ru1 O1 C13 160.3(3)
N1 Ru1 O1 C13 -11.3(2)
N6 Ru1 O1 C13 -95.7(2)
N4 Ru1 O1 C13 82.9(2)
N5 Ru1 N6 C15 176.5(3)
N3 Ru1 N6 C15 77.1(3)
N1 Ru1 N6 C15 -91.5(3)
O1 Ru1 N6 C15 -5.4(3)
N4 Ru1 N6 C15 -131(3)
N5 Ru1 N6 C19 -15.33(19)
N3 Ru1 N6 C19 -114.7(2)
N1 Ru1 N6 C19 76.7(2)
O1 Ru1 N6 C19 162.76(19)
N4 Ru1 N6 C19 38(3)
N5 Ru1 N4 C26 72.4(3)
N3 Ru1 N4 C26 172.2(3)
N1 Ru1 N4 C26 -19.3(3)
O1 Ru1 N4 C26 -105.5(3)
N6 Ru1 N4 C26 20(3)
N5 Ru1 N4 C30 -113.3(2)
N3 Ru1 N4 C30 -13.4(2)
N1 Ru1 N4 C30 155.1(2)
O1 Ru1 N4 C30 68.8(2)
N6 Ru1 N4 C30 -166(3)
C30 N8 N3 C31 -179.0(3)
C30 N8 N3 Ru1 -17.4(3)
N5 Ru1 N3 N8 117.3(2)
N1 Ru1 N3 N8 -35.0(5)
O1 Ru1 N3 N8 -70.4(2)
N6 Ru1 N3 N8 -163.3(2)
N4 Ru1 N3 N8 17.5(2)
N5 Ru1 N3 C31 -82.9(2)
N1 Ru1 N3 C31 124.7(4)
O1 Ru1 N3 C31 89.3(2)
N6 Ru1 N3 C31 -3.5(3)
N4 Ru1 N3 C31 177.3(3)
N5 Ru1 N1 C1 178.9(3)
N3 Ru1 N1 C1 -28.1(6)
O1 Ru1 N1 C1 6.9(3)
N6 Ru1 N1 C1 102.1(3)
N4 Ru1 N1 C1 -79.0(3)
C19 N7 N5 C20 173.6(2)
C19 N7 N5 Ru1 -10.7(3)
N3 Ru1 N5 N7 117.1(2)
N1 Ru1 N5 N7 -69.6(2)
O1 Ru1 N5 N7 1.8(8)
N6 Ru1 N5 N7 14.8(2)
N4 Ru1 N5 N7 -163.8(2)
N3 Ru1 N5 C20 -67.9(3)
N1 Ru1 N5 C20 105.4(2)
O1 Ru1 N5 C20 176.8(5)
N6 Ru1 N5 C20 -170.2(3)
N4 Ru1 N5 C20 11.2(3)
C19 N6 C15 C16 -2.0(4)
Ru1 N6 C15 C16 165.5(2)
Ru1 O1 C13 C14 8.5(4)
Ru1 O1 C13 C12 -171.12(18)
N6 C15 C16 C17 -0.2(5)
C26 N4 C30 N8 -175.9(3)
Ru1 N4 C30 N8 9.2(3)
C26 N4 C30 C29 1.1(4)
Ru1 N4 C30 C29 -173.8(2)
N3 N8 C30 N4 4.8(4)
N3 N8 C30 C29 -172.2(3)
C43 C42 C41 C40 0.8(6)
C12 C11 C10 C9 -0.2(4)
O1 C13 C14 C1 2.8(4)
C12 C13 C14 C1 -177.6(3)
O1 C13 C14 C5 -178.6(3)
C12 C13 C14 C5 1.1(4)
C4 C5 C14 C13 -176.4(3)
C6 C5 C14 C13 3.6(4)
C4 C5 C14 C1 2.3(4)
C6 C5 C14 C1 -177.7(3)
C42 C41 C40 C39 0.6(6)
C38 C39 C40 C41 -1.3(6)
C27 C28 C29 C30 0.2(5)
N4 C30 C29 C28 -0.5(5)
N8 C30 C29 C28 176.5(3)
C15 C16 C17 C18 1.7(5)
C6 C5 C4 N2 3.3(4)
C14 C5 C4 N2 -176.7(3)
C6 C5 C4 C3 -176.9(3)
C14 C5 C4 C3 3.1(4)
C12 C7 C8 C9 -1.1(4)
C6 C7 C8 C9 179.1(3)
Ru1 N1 C1 C14 0.1(4)
Ru1 N1 C1 C2 -179.8(2)
C13 C14 C1 N1 -7.1(4)
C5 C14 C1 N1 174.2(3)
C13 C14 C1 C2 172.8(3)
C5 C14 C1 C2 -5.9(4)
C10 C11 C12 C7 -0.8(4)
C10 C11 C12 C13 178.1(3)
C8 C7 C12 C11 1.4(4)
C6 C7 C12 C11 -178.8(3)
C8 C7 C12 C13 -177.5(3)
C6 C7 C12 C13 2.3(4)
O1 C13 C12 C11 -3.3(4)
C14 C13 C12 C11 177.1(3)
O1 C13 C12 C7 175.6(3)
C14 C13 C12 C7 -4.0(4)
C41 C42 C43 C38 -1.6(5)
C16 C17 C18 C19 -1.0(5)
C4 C5 C6 O2 -5.1(4)
C14 C5 C6 O2 174.9(3)
C4 C5 C6 C7 174.7(3)
C14 C5 C6 C7 -5.3(4)
C8 C7 C6 O2 1.9(4)
C12 C7 C6 O2 -177.9(3)
C8 C7 C6 C5 -178.0(3)
C12 C7 C6 C5 2.3(4)
C29 C28 C27 C26 -0.6(5)
N8 N3 C31 C36 34.5(4)
Ru1 N3 C31 C36 -125.7(3)
N8 N3 C31 C32 -148.7(3)
Ru1 N3 C31 C32 51.1(4)
C20 C25 C24 C23 0.4(5)
C22 C23 C24 C25 -0.3(5)
C15 N6 C19 N7 -175.2(3)
Ru1 N6 C19 N7 15.3(3)
C15 N6 C19 C18 2.7(4)
Ru1 N6 C19 C18 -166.8(2)
N5 N7 C19 N6 -3.7(4)
N5 N7 C19 C18 178.3(3)
C17 C18 C19 N6 -1.2(5)
C17 C18 C19 N7 176.6(3)
C24 C25 C20 C21 -0.2(5)
C24 C25 C20 N5 -178.2(3)
C22 C21 C20 C25 -0.2(5)
C22 C21 C20 N5 177.9(3)
N7 N5 C20 C25 30.3(4)
Ru1 N5 C20 C25 -144.9(2)
N7 N5 C20 C21 -147.8(3)
Ru1 N5 C20 C21 37.0(4)
N2 C4 C3 C2 174.8(3)
C5 C4 C3 C2 -5.0(4)
C34 C35 C36 C31 1.3(5)
C32 C31 C36 C35 -1.1(5)
N3 C31 C36 C35 175.6(3)
C34 C33 C32 C31 0.8(5)
C36 C31 C32 C33 0.1(5)
N3 C31 C32 C33 -176.7(3)
C24 C23 C22 C21 -0.1(5)
C20 C21 C22 C23 0.4(5)
C7 C8 C9 C10 0.1(5)
C11 C10 C9 C8 0.6(5)
C4 C3 C2 C1 1.3(5)
N1 C1 C2 C3 -175.9(3)
C14 C1 C2 C3 4.2(4)
C32 C33 C34 C35 -0.7(5)
C36 C35 C34 C33 -0.4(5)
C42 C43 C38 C39 0.9(5)
C42 C43 C38 C37 -177.8(4)
C40 C39 C38 C43 0.5(5)
C40 C39 C38 C37 179.2(4)
C30 N4 C26 C27 -1.4(5)
Ru1 N4 C26 C27 172.5(2)
C28 C27 C26 N4 1.2(5)

loop_
_platon_squeeze_void_nr
_platon_squeeze_void_average_x
_platon_squeeze_void_average_y
_platon_squeeze_void_average_z
_platon_squeeze_void_volume
_platon_squeeze_void_count_electrons
_platon_squeeze_void_content
1 0.262 0.275 0.541 434 60 ' '
2 -0.262 0.775 0.459 434 60 ' '
